data_2003445
loop_
_publ_author_name
'Trueblood, K. N.'
'Maverick, E. F.'
'Knobler, C. B.'
'Goldberg, I.'

_publ_section_title
;
 Octaanisyl Cavitands and a Related Caviplex
;
_journal_issue 5
_journal_name_full 'Acta Crystallographica Section C'
_journal_page_first 894
_journal_page_last 904
_journal_paper_doi 10.1107/S0108270194013594
_journal_volume 51
_journal_year 1995
_chemical_compound_source 'Cram et al. (1987)'
_chemical_formula_moiety 'C64 H64 O8,0.7(C H2 Cl2)'
_chemical_formula_structural 'C64 H64 O8,0.7(C H2 Cl2)'
_chemical_formula_sum 'C65 H66 Cl2 O8'
_chemical_formula_weight 1022
_chemical_name_systematic
;41,42,43,44,45,46,47,48-Octamethoxy-4,9,14,19,24,29,34,39-octamethylnonacyclo
(35.3.1.1^2,6^.1^7,11^.1^12,16^.1^17,21^.1^22,26^.1^27,31^.1^32,36^)
octatetraconta-1(41),2,4,6(42),7,9,11(43),12,14,16(44),17,19,21(45),22,24,26(46)
,27,29,31(47),32,34,36(48),37,39-tetracosaene
 dichloromethane clathrate
;
_space_group_IT_number 14
_symmetry_cell_setting monoclinic
_symmetry_space_group_name_Hall '-P 2yn'
_symmetry_space_group_name_H-M 'P 1 21/n 1'
_cell_angle_alpha 90.0
_cell_angle_beta 92.44(2)
_cell_angle_gamma 90.0
_cell_formula_units_Z 4
_cell_length_a 14.936(4)
_cell_length_b 15.088(4)
_cell_length_c 25.727(6)
_cell_measurement_reflns_used 15
_cell_measurement_temperature 113
_cell_measurement_theta_max 60
_cell_measurement_theta_min 50
_cell_volume 5792(3)
_computing_cell_refinement 'Syntex P\=1 software'
_computing_data_collection 'Syntex P\=1 software'
_computing_data_reduction CARESS
_computing_molecular_graphics 'ORTEP, PLUTO'
_computing_publication_material 'local programs'
_computing_structure_refinement SHELX76
_computing_structure_solution MULTAN
_diffrn_ambient_temperature 113
_diffrn_measurement_device 'Syntex P\=1 diffractometer'
_diffrn_measurement_method \q/2\q
_diffrn_radiation_monochromator graphite
_diffrn_radiation_source 'xray tube'
_diffrn_radiation_type 'Cu K\a'
_diffrn_radiation_wavelength 1.54184
_diffrn_reflns_av_R_equivalents unknown
_diffrn_reflns_limit_h_max 14
_diffrn_reflns_limit_h_min 0
_diffrn_reflns_limit_k_max 18
_diffrn_reflns_limit_k_min 0
_diffrn_reflns_limit_l_max 29
_diffrn_reflns_limit_l_min -25
_diffrn_reflns_number 6624
_diffrn_reflns_theta_max 75
_diffrn_reflns_theta_min 1.7
_diffrn_standards_decay_% 0.2
_diffrn_standards_interval_count 97
_diffrn_standards_number 3
_exptl_absorpt_coefficient_mu 1.35
_exptl_absorpt_correction_type none
_exptl_crystal_colour colorless
_exptl_crystal_density_diffrn 1.173
_exptl_crystal_description 'clear, chunky'
_exptl_crystal_F_000 2169
_exptl_crystal_size_max 0.55
_exptl_crystal_size_mid 0.43
_exptl_crystal_size_min 0.41
_refine_diff_density_max 0.51
_refine_diff_density_min -0.47
_refine_ls_extinction_method none
_refine_ls_goodness_of_fit_all 2.81
_refine_ls_goodness_of_fit_obs 2.85
_refine_ls_hydrogen_treatment
; H riding on attached C, or as part of
 rigid CH~3~ group, C-H 1.08\%A, <u^2^~H~> fixed
;
_refine_ls_matrix_type 'two blocks'
_refine_ls_number_parameters 727
_refine_ls_number_reflns 5140
_refine_ls_R_factor_all 0.077
_refine_ls_R_factor_obs 0.070
_refine_ls_shift/esd_max 0.62
_refine_ls_shift/esd_mean 0.18
_refine_ls_structure_factor_coef F
_refine_ls_weighting_scheme sigma
_refine_ls_wR_factor_all 0.081
_refine_ls_wR_factor_obs 0.076
_reflns_number_observed 5140
_reflns_number_total 5816
_reflns_observed_criterion 'F > 4sigma(F)'
_cod_data_source_file fg1015.cif
_cod_data_source_block Ia
_cod_original_sg_symbol_H-M 'P 21/n'
_cod_database_code 2003445

loop_
_symmetry_equiv_pos_as_xyz
x,y,z
-x,-y,-z
1/2+x,1/2-y,1/2+z
1/2-x,1/2+y,1/2-z

loop_
_atom_site_aniso_label
_atom_site_aniso_U_11
_atom_site_aniso_U_12
_atom_site_aniso_U_13
_atom_site_aniso_U_22
_atom_site_aniso_U_23
_atom_site_aniso_U_33
C1 0.021(3) 0.001(2) 0.002(2) 0.030(3) -0.002(2) 0.023(3)
C2 0.033(3) -0.007(3) 0.004(2) 0.028(3) 0.002(2) 0.024(3)
C3 0.035(3) -0.007(3) 0.003(3) 0.028(3) 0.001(3) 0.031(3)
C4 0.064(4) -0.007(3) 0.001(3) 0.029(3) 0.005(3) 0.033(3)
C5 0.031(3) -0.009(3) 0.002(2) 0.035(4) -0.004(3) 0.023(3)
C6 0.025(3) -0.006(2) 0.000(2) 0.028(3) -0.004(2) 0.018(3)
C7 0.026(3) -0.004(2) 0.006(2) 0.020(3) 0.004(2) 0.031(3)
O8 0.037(2) 0.001(2) 0.002(2) 0.029(2) 0.000(2) 0.025(2)
C9 0.047(4) 0.015(3) -0.002(3) 0.041(4) 0.007(3) 0.041(3)
C10 0.028(3) -0.003(3) 0.006(3) 0.024(3) -0.005(2) 0.024(3)
C11 0.026(3) -0.006(3) 0.002(3) 0.030(3) -0.003(2) 0.026(3)
C12 0.028(3) -0.007(3) -0.006(3) 0.029(3) -0.002(2) 0.026(3)
C13 0.041(4) -0.012(3) -0.007(3) 0.047(4) 0.011(3) 0.038(3)
C14 0.033(3) -0.006(3) 0.001(3) 0.031(3) 0.001(2) 0.023(3)
C15 0.031(3) -0.002(3) 0.003(3) 0.029(3) -0.006(2) 0.021(3)
C16 0.024(3) -0.003(3) 0.000(3) 0.028(3) -0.004(2) 0.021(3)
O17 0.025(2) -0.005(2) -0.003(2) 0.036(2) 0.000(2) 0.028(2)
C18 0.032(4) 0.003(3) 0.001(3) 0.049(4) -0.011(3) 0.058(4)
C19 0.020(3) -0.006(3) -0.002(2) 0.030(3) 0.000(2) 0.021(3)
C20 0.033(3) -0.007(3) 0.003(3) 0.033(3) -0.002(2) 0.025(3)
C21 0.032(3) -0.002(3) 0.002(3) 0.034(3) 0.000(2) 0.020(3)
C22 0.046(4) 0.000(3) 0.017(3) 0.043(4) -0.005(3) 0.033(3)
C23 0.032(3) -0.005(3) 0.003(3) 0.042(4) 0.004(3) 0.022(3)
C24 0.032(3) -0.008(3) -0.002(3) 0.030(3) 0.001(2) 0.024(3)
C25 0.022(3) -0.001(3) 0.001(2) 0.037(4) -0.004(2) 0.018(3)
O26 0.028(2) -0.004(2) 0.002(2) 0.034(2) -0.001(2) 0.029(2)
C27 0.039(4) -0.004(3) 0.009(3) 0.039(3) -0.007(3) 0.026(3)
C28 0.025(3) -0.006(3) 0.002(3) 0.037(3) 0.004(3) 0.022(3)
C29 0.025(3) -0.010(3) -0.003(3) 0.040(4) 0.001(3) 0.030(3)
C30 0.027(3) -0.003(3) -0.004(3) 0.038(4) 0.000(3) 0.030(3)
C31 0.037(4) 0.001(3) -0.009(3) 0.050(4) 0.008(3) 0.039(3)
C32 0.032(3) -0.006(3) 0.005(3) 0.030(3) 0.004(3) 0.028(3)
C33 0.023(3) -0.005(3) 0.003(2) 0.031(3) 0.004(2) 0.022(3)
C34 0.025(3) -0.002(3) 0.001(3) 0.029(3) 0.007(2) 0.020(3)
O35 0.030(2) -0.007(2) -0.005(2) 0.034(2) 0.004(2) 0.030(2)
C36 0.032(4) 0.005(3) 0.005(3) 0.045(4) 0.005(3) 0.053(4)
C37 0.026(3) -0.004(3) 0.000(2) 0.026(3) 0.003(2) 0.022(3)
C38 0.025(3) 0.002(3) 0.005(3) 0.031(3) 0.007(2) 0.029(3)
C39 0.027(3) -0.001(3) 0.000(3) 0.026(3) -0.001(2) 0.025(3)
C40 0.029(3) -0.007(3) 0.005(2) 0.032(3) 0.004(2) 0.027(3)
C41 0.030(3) 0.000(3) 0.005(3) 0.025(3) 0.001(2) 0.026(3)
C42 0.028(3) -0.002(3) 0.002(3) 0.026(3) -0.001(2) 0.020(3)
C43 0.023(3) -0.005(3) 0.001(3) 0.025(3) 0.004(2) 0.032(3)
O44 0.029(2) -0.010(2) 0.005(2) 0.039(2) 0.000(2) 0.024(2)
C45 0.029(4) -0.003(3) 0.010(3) 0.060(4) -0.001(3) 0.041(4)
C46 0.029(3) -0.010(3) 0.003(2) 0.026(3) 0.002(2) 0.022(3)
C47 0.039(3) -0.007(3) 0.007(3) 0.022(3) -0.006(2) 0.027(3)
C48 0.040(4) -0.008(3) 0.008(3) 0.029(3) -0.004(2) 0.029(3)
C49 0.077(5) -0.001(3) 0.025(3) 0.031(3) -0.006(3) 0.045(4)
C50 0.028(3) -0.005(3) 0.004(2) 0.032(3) -0.001(2) 0.021(3)
C51 0.019(3) -0.007(2) -0.001(2) 0.031(3) -0.003(2) 0.018(3)
C52 0.028(3) -0.001(3) 0.004(2) 0.028(3) -0.009(2) 0.022(3)
O53 0.037(2) -0.001(2) 0.008(2) 0.032(2) -0.005(2) 0.028(2)
C54 0.036(4) 0.009(3) 0.018(3) 0.053(4) -0.001(3) 0.057(4)
C55 0.028(3) -0.001(3) 0.003(2) 0.029(3) -0.002(2) 0.017(3)
C56 0.024(3) -0.006(3) -0.002(3) 0.042(4) 0.002(3) 0.026(3)
C57 0.037(4) -0.003(3) -0.005(3) 0.036(4) 0.007(3) 0.029(3)
C58 0.029(4) -0.010(3) -0.018(3) 0.061(4) 0.026(3) 0.058(4)
C59 0.029(3) -0.005(3) -0.001(3) 0.036(3) 0.007(3) 0.032(3)
C60 0.023(3) -0.002(3) 0.000(2) 0.027(3) 0.003(2) 0.016(3)
C61 0.017(3) 0.004(3) 0.003(2) 0.036(3) -0.002(2) 0.018(3)
O62 0.025(2) 0.000(2) 0.001(2) 0.029(2) 0.000(2) 0.026(2)
C63 0.031(3) 0.003(3) -0.006(2) 0.041(3) -0.001(2) 0.021(3)
C64 0.028(3) 0.000(3) -0.003(3) 0.022(3) 0.008(2) 0.021(3)
C65 0.024(3) -0.001(3) -0.001(3) 0.028(3) 0.005(2) 0.023(3)
C66 0.027(3) 0.002(3) 0.006(3) 0.029(3) 0.003(2) 0.028(3)
C67 0.030(3) -0.002(3) 0.003(3) 0.049(4) -0.007(3) 0.022(3)
C68 0.030(3) 0.002(3) -0.001(3) 0.024(3) 0.002(2) 0.021(3)
C69 0.025(3) 0.003(3) -0.001(2) 0.027(3) 0.004(2) 0.019(3)
C70 0.025(3) -0.001(3) 0.003(3) 0.025(3) 0.002(2) 0.020(3)
O71 0.028(2) -0.003(2) 0.009(2) 0.034(2) -0.001(2) 0.026(2)
C72 0.031(4) 0.011(3) 0.016(3) 0.046(4) 0.001(3) 0.053(4)
Cl1 0.089(2) -0.017(1) 0.002(1) 0.048(1) 0.001(1) 0.059(1)
Cl2 0.069(2) 0.010(2) -0.010(2) 0.058(2) -0.030(2) 0.084(2)

loop_
_atom_site_label
_atom_site_fract_x
_atom_site_fract_y
_atom_site_fract_z
_atom_site_U_iso_or_equiv
_atom_site_thermal_displace_type
_atom_site_calc_flag
_atom_site_calc_attached_atom
C1 0.8528(3) -0.0330(3) 0.3549(2) 0.024(2) Uani ? ?
C2 0.8479(3) -0.1242(3) 0.3619(2) 0.028(2) Uani ? ?
C3 0.8325(3) -0.1815(3) 0.3198(2) 0.031(2) Uani ? ?
C4 0.8274(4) -0.2801(3) 0.3284(2) 0.042(2) Uani ? ?
C5 0.8251(3) -0.1441(3) 0.2703(2) 0.030(2) Uani ? ?
C6 0.8292(3) -0.0542(3) 0.2614(2) 0.023(2) Uani ? ?
C7 0.8421(3) 0.0019(3) 0.3047(2) 0.026(2) Uani ? ?
O8 0.8448(2) 0.0925(2) 0.2972(1) 0.030(1) Uani ? ?
C9 0.7606(4) 0.1336(4) 0.3053(2) 0.043(2) Uani ? ?
C10 0.8216(3) -0.0163(3) 0.2076(2) 0.025(2) Uani ? ?
C11 0.7441(3) -0.0278(3) 0.1767(2) 0.027(2) Uani ? ?
C12 0.7352(3) 0.0073(3) 0.1265(2) 0.028(2) Uani ? ?
C13 0.6487(4) -0.0024(4) 0.0946(2) 0.042(2) Uani ? ?
C14 0.8068(3) 0.0542(3) 0.1083(2) 0.029(2) Uani ? ?
C15 0.8867(3) 0.0659(3) 0.1377(2) 0.027(2) Uani ? ?
C16 0.8933(3) 0.0295(3) 0.1873(2) 0.024(2) Uani ? ?
O17 0.9716(2) 0.0423(2) 0.2166(1) 0.030(1) Uani ? ?
C18 1.0281(4) -0.0330(4) 0.2196(2) 0.046(2) Uani ? ?
C19 0.9634(3) 0.1158(3) 0.1160(2) 0.024(2) Uani ? ?
C20 1.0271(3) 0.0697(3) 0.0884(2) 0.030(2) Uani ? ?
C21 1.1006(3) 0.1135(3) 0.0681(2) 0.029(2) Uani ? ?
C22 1.1697(4) 0.0622(4) 0.0393(2) 0.040(2) Uani ? ?
C23 1.1079(4) 0.2035(4) 0.0766(2) 0.032(2) Uani ? ?
C24 1.0442(4) 0.2513(3) 0.1034(2) 0.029(2) Uani ? ?
C25 0.9725(3) 0.2050(3) 0.1232(2) 0.025(2) Uani ? ?
O26 0.9057(2) 0.2514(2) 0.1470(1) 0.030(1) Uani ? ?
C27 0.9237(4) 0.2670(3) 0.2015(2) 0.034(2) Uani ? ?
C28 1.0510(3) 0.3497(3) 0.1099(2) 0.028(2) Uani ? ?
C29 0.9984(3) 0.4053(3) 0.0796(2) 0.032(2) Uani ? ?
C30 1.0028(3) 0.4967(3) 0.0836(2) 0.032(2) Uani ? ?
C31 0.9431(4) 0.5572(4) 0.0506(2) 0.043(2) Uani ? ?
C32 1.0629(3) 0.5317(3) 0.1213(2) 0.030(2) Uani ? ?
C33 1.1152(3) 0.4785(3) 0.1543(2) 0.025(2) Uani ? ?
C34 1.1104(3) 0.3878(3) 0.1473(2) 0.025(2) Uani ? ?
O35 1.1578(2) 0.3301(2) 0.1803(1) 0.032(1) Uani ? ?
C36 1.2523(3) 0.3311(4) 0.1775(2) 0.043(2) Uani ? ?
C37 1.1663(3) 0.5200(3) 0.1989(2) 0.025(2) Uani ? ?
C38 1.2373(3) 0.5781(3) 0.1915(2) 0.028(2) Uani ? ?
C39 1.2854(3) 0.6167(3) 0.2335(2) 0.026(2) Uani ? ?
C40 1.3649(3) 0.6758(3) 0.2249(2) 0.029(2) Uani ? ?
C41 1.2597(3) 0.5962(3) 0.2837(2) 0.027(2) Uani ? ?
C42 1.1875(3) 0.5402(3) 0.2918(2) 0.025(2) Uani ? ?
C43 1.1412(3) 0.5036(3) 0.2494(2) 0.027(2) Uani ? ?
O44 1.0672(2) 0.4502(2) 0.2570(1) 0.031(1) Uani ? ?
C45 0.9857(4) 0.4985(4) 0.2560(2) 0.043(2) Uani ? ?
C46 1.1562(3) 0.5228(3) 0.3453(2) 0.026(2) Uani ? ?
C47 1.1250(3) 0.5911(3) 0.3755(2) 0.029(2) Uani ? ?
C48 1.0901(4) 0.5764(3) 0.4238(2) 0.033(2) Uani ? ?
C49 1.0560(4) 0.6518(4) 0.4551(2) 0.050(2) Uani ? ?
C50 1.0888(3) 0.4899(3) 0.4419(2) 0.027(2) Uani ? ?
C51 1.1203(3) 0.4202(3) 0.4139(2) 0.023(2) Uani ? ?
C52 1.1555(3) 0.4369(3) 0.3656(2) 0.026(2) Uani ? ?
O53 1.1847(2) 0.3660(2) 0.3369(1) 0.032(1) Uani ? ?
C54 1.2800(4) 0.3566(4) 0.3373(2) 0.048(2) Uani ? ?
C55 1.1221(3) 0.3280(3) 0.4356(2) 0.025(2) Uani ? ?
C56 1.1988(3) 0.2968(3) 0.4627(2) 0.031(2) Uani ? ?
C57 1.2035(4) 0.2132(3) 0.4844(2) 0.034(2) Uani ? ?
C58 1.2898(3) 0.1828(4) 0.5127(2) 0.050(2) Uani ? ?
C59 1.1283(3) 0.1589(3) 0.4790(2) 0.032(2) Uani ? ?
C60 1.0508(3) 0.1861(3) 0.4522(2) 0.022(2) Uani ? ?
C61 1.0489(3) 0.2719(3) 0.4302(2) 0.024(2) Uani ? ?
O62 0.9705(2) 0.3018(2) 0.4062(1) 0.027(1) Uani ? ?
C63 0.9638(3) 0.2894(3) 0.3504(2) 0.031(2) Uani ? ?
C64 0.9699(3) 0.1300(3) 0.4482(2) 0.024(2) Uani ? ?
C65 0.9081(3) 0.1322(3) 0.4877(2) 0.025(2) Uani ? ?
C66 0.8291(3) 0.0839(3) 0.4845(2) 0.028(2) Uani ? ?
C67 0.7620(3) 0.0897(4) 0.5273(2) 0.034(2) Uani ? ?
C68 0.8108(3) 0.0312(3) 0.4405(2) 0.025(2) Uani ? ?
C69 0.8716(3) 0.0258(3) 0.4009(2) 0.024(2) Uani ? ?
C70 0.9507(3) 0.0751(3) 0.4052(2) 0.023(2) Uani ? ?
O71 1.0113(2) 0.0706(2) 0.3662(1) 0.029(1) Uani ? ?
C72 1.0693(4) -0.0049(4) 0.3713(2) 0.043(2) Uani ? ?
Cl1* 0.2233(2) 0.2277(1) 0.9243(1) 0.066(1) Uani ? ?
Cl2** 0.0615(2) 0.2374(2) 0.8599(1) 0.071(1) Uani ? ?
C73* 0.1206(6) 0.1773(6) 0.9092(3) 0.057(2) Uiso ? ?
Cl3*** 0.0156(13) 0.1906(13) 0.9315(8) 0.082(6) Uiso ? ?
Cl4**** 0.0173(15) 0.2165(13) 0.8868(8) 0.048(6) Uiso ? ?
H2 0.856 -0.151 0.401 0.04 Uiso calc C2
H4A 0.815 -0.313 0.292 0.06 Uiso calc C4
H4B 0.773 -0.295 0.354 0.06 Uiso calc C4
H4C 0.890 -0.303 0.346 0.06 Uiso calc C4
H5 0.816 -0.188 0.237 0.04 Uiso calc C5
H9A 0.766 0.204 0.299 0.04 Uiso calc C9
H9B 0.741 0.121 0.345 0.04 Uiso calc C9
H9C 0.710 0.106 0.278 0.04 Uiso calc C9
H11 0.689 -0.065 0.192 0.04 Uiso calc C11
H13A 0.602 -0.041 0.116 0.05 Uiso calc C13
H13B 0.662 -0.035 0.058 0.05 Uiso calc C13
H13C 0.620 0.062 0.087 0.05 Uiso calc C13
H14 0.801 0.083 0.070 0.04 Uiso calc C14
H18A 1.088 -0.018 0.243 0.06 Uiso calc C18
H18B 1.047 -0.051 0.181 0.06 Uiso calc C18
H18C 0.993 -0.087 0.237 0.06 Uiso calc C18
H20 1.020 -0.001 0.083 0.04 Uiso calc C20
H22A 1.221 0.107 0.027 0.05 Uiso calc C22
H22B 1.138 0.030 0.006 0.05 Uiso calc C22
H22C 1.200 0.013 0.065 0.05 Uiso calc C22
H23 1.165 0.238 0.062 0.04 Uiso calc C23
H27A 0.869 0.303 0.217 0.04 Uiso calc C27
H27B 0.985 0.305 0.207 0.04 Uiso calc C27
H27C 0.931 0.204 0.222 0.04 Uiso calc C27
H29 0.951 0.377 0.051 0.04 Uiso calc C29
H31A 0.902 0.518 0.024 0.05 Uiso calc C31
H31B 0.984 0.602 0.029 0.05 Uiso calc C31
H31C 0.901 0.595 0.075 0.05 Uiso calc C31
H32 1.069 0.603 0.125 0.04 Uiso calc C32
H36A 1.281 0.284 0.205 0.06 Uiso calc C36
H36B 1.277 0.397 0.187 0.06 Uiso calc C36
H36C 1.270 0.314 0.139 0.06 Uiso calc C36
H38 1.256 0.594 0.152 0.04 Uiso calc C38
H40A 1.393 0.699 0.262 0.04 Uiso calc C40
H40B 1.344 0.732 0.201 0.04 Uiso calc C40
H40C 1.415 0.639 0.205 0.04 Uiso calc C40
H41 1.296 0.624 0.317 0.04 Uiso calc C41
H45A 0.931 0.454 0.262 0.06 Uiso calc C45
H45B 0.976 0.531 0.219 0.06 Uiso calc C45
H45C 0.989 0.548 0.286 0.06 Uiso calc C45
H47 1.128 0.658 0.361 0.04 Uiso calc C47
H49A 1.032 0.627 0.491 0.08 Uiso calc C49
H49B 1.002 0.684 0.433 0.08 Uiso calc C49
H49C 1.110 0.699 0.463 0.08 Uiso calc C49
H50 1.062 0.477 0.479 0.04 Uiso calc C50
H54A 1.297 0.300 0.314 0.06 Uiso calc C54
H54B 1.306 0.347 0.377 0.06 Uiso calc C54
H54C 1.309 0.416 0.321 0.06 Uiso calc C54
H56 1.257 0.340 0.467 0.04 Uiso calc C56
H58A 1.281 0.116 0.527 0.06 Uiso calc C58
H58B 1.306 0.227 0.545 0.06 Uiso calc C58
H58C 1.344 0.184 0.486 0.06 Uiso calc C58
H59 1.130 0.094 0.496 0.04 Uiso calc C59
H63A 0.900 0.315 0.335 0.04 Uiso calc C63
H63B 0.968 0.220 0.342 0.04 Uiso calc C63
H63C 1.018 0.324 0.333 0.04 Uiso calc C63
H65 0.922 0.173 0.522 0.04 Uiso calc C65
H67A 0.705 0.047 0.518 0.05 Uiso calc C67
H67B 0.739 0.157 0.531 0.05 Uiso calc C67
H67C 0.794 0.068 0.564 0.05 Uiso calc C67
H68 0.749 -0.006 0.437 0.04 Uiso calc C68
H72A 1.115 -0.005 0.340 0.05 Uiso calc C72
H72B 1.030 -0.065 0.370 0.05 Uiso calc C72
H72C 1.107 -0.002 0.408 0.05 Uiso calc C72
H73A* 0.131 0.110 0.895 0.08 Uiso calc C73
H73B* 0.081 0.174 0.944 0.08 Uiso calc C73

loop_
_atom_type_symbol
_atom_type_description
_atom_type_scat_source
_atom_type_scat_dispersion_real
_atom_type_scat_dispersion_imag
C ? International_Tables_Vol_IV_Table_2.2B ? ?
H ? International_Tables_Vol_IV_Table_2.2B ? ?
Cl ? International_Tables_Vol_IV_Table_2.2B ? ?
O ? International_Tables_Vol_IV_Table_2.2B ? ?

loop_
_geom_angle_atom_site_label_1
_geom_angle_atom_site_label_2
_geom_angle_atom_site_label_3
_geom_angle
_geom_angle_publ_flag
C2 C1 C7 119.2(4) no
C2 C1 C69 119.6(4) no
C7 C1 C69 121.2(4) no
C1 C2 C3 121.4(4) no
C2 C3 C4 120.4(4) no
C2 C3 C5 117.4(4) no
C4 C3 C5 122.2(4) no
C3 C5 C6 123.3(5) no
C5 C6 C7 117.8(4) no
C5 C6 C10 121.8(4) no
C7 C6 C10 120.3(4) no
C1 C7 C6 120.8(4) no
C1 C7 O8 119.9(4) no
C6 C7 O8 119.3(4) no
C7 O8 C9 112.3(4) no
C6 C10 C11 120.7(4) no
C6 C10 C16 120.4(4) no
C11 C10 C16 118.9(4) no
C10 C11 C12 121.8(4) no
C11 C12 C13 120.8(4) no
C11 C12 C14 117.6(4) no
C13 C12 C14 121.5(4) no
C12 C14 C15 122.5(5) no
C14 C15 C16 118.2(4) no
C14 C15 C19 120.7(4) no
C16 C15 C19 121.0(4) no
C10 C16 C15 121.0(4) no
C10 C16 O17 120.8(4) no
C15 C16 O17 118.2(4) no
C16 O17 C18 114.1(4) no
C15 C19 C20 119.2(4) no
C15 C19 C25 121.3(4) no
C20 C19 C25 119.6(4) no
C19 C20 C21 121.1(4) no
C20 C21 C22 120.3(4) no
C20 C21 C23 117.6(5) no
C22 C21 C23 122.1(5) no
C21 C23 C24 122.3(5) no
C23 C24 C25 118.1(5) no
C23 C24 C28 121.4(4) no
C25 C24 C28 120.4(4) no
C19 C25 C24 121.3(5) no
C19 C25 O26 119.2(4) no
C24 C25 O26 119.2(4) no
C25 O26 C27 114.0(4) no
C24 C28 C29 120.6(4) no
C24 C28 C34 121.4(4) no
C29 C28 C34 118.0(5) no
C28 C29 C30 122.9(5) no
C29 C30 C31 122.4(5) no
C29 C30 C32 117.1(5) no
C31 C30 C32 120.5(5) no
C30 C32 C33 122.4(5) no
C32 C33 C34 118.0(4) no
C32 C33 C37 119.1(4) no
C34 C33 C37 122.6(4) no
C28 C34 C33 121.5(4) no
C28 C34 O35 116.9(4) no
C33 C34 O35 121.3(4) no
C34 O35 C36 116.4(4) no
C33 C37 C38 121.8(4) no
C33 C37 C43 119.7(4) no
C38 C37 C43 118.4(4) no
C37 C38 C39 121.6(4) no
C38 C39 C40 120.9(4) no
C38 C39 C41 118.1(4) no
C40 C39 C41 121.0(4) no
C39 C41 C42 121.1(4) no
C41 C42 C43 119.3(4) no
C41 C42 C46 121.2(4) no
C43 C42 C46 119.4(4) no
C37 C43 C42 121.4(4) no
C37 C43 O44 118.9(4) no
C42 C43 O44 119.7(4) no
C43 O44 C45 112.8(4) no
C42 C46 C47 120.8(4) no
C42 C46 C52 121.0(4) no
C47 C46 C52 118.2(4) no
C46 C47 C48 122.3(5) no
C47 C48 C49 120.8(5) no
C47 C48 C50 117.5(5) no
C49 C48 C50 121.7(5) no
C48 C50 C51 122.5(5) no
C50 C51 C52 118.8(4) no
C50 C51 C55 121.2(4) no
C52 C51 C55 119.9(4) no
C46 C52 C51 120.7(4) no
C46 C52 O53 120.7(4) no
C51 C52 O53 118.5(4) no
C52 O53 C54 114.2(4) no
C51 C55 C56 119.9(4) no
C51 C55 C61 121.9(4) no
C56 C55 C61 118.2(4) no
C55 C56 C57 122.4(5) no
C56 C57 C58 119.7(5) no
C56 C57 C59 118.1(5) no
C58 C57 C59 122.2(5) no
C57 C59 C60 122.0(5) no
C59 C60 C61 118.3(4) no
C59 C60 C64 122.0(4) no
C61 C60 C64 119.7(4) no
C55 C61 C60 121.2(4) no
C55 C61 O62 119.8(4) no
C60 C61 O62 118.8(4) no
C61 O62 C63 115.1(3) no
C60 C64 C65 119.9(4) no
C60 C64 C70 122.2(4) no
C65 C64 C70 117.8(4) no
C64 C65 C66 122.0(4) no
C65 C66 C67 120.8(4) no
C65 C66 C68 118.9(4) no
C67 C66 C68 120.3(4) no
C66 C68 C69 120.8(4) no
C1 C69 C68 120.4(4) no
C1 C69 C70 120.5(4) no
C68 C69 C70 119.1(4) no
C64 C70 C69 121.4(4) no
C64 C70 O71 118.9(4) no
C69 C70 O71 119.6(4) no
C70 O71 C72 112.6(4) no
Cl1 C73 Cl2 110.2(5) no
Cl1 C73 Cl3 133.0(10) no
Cl1 C73 Cl4 134.0(10) no

loop_
_geom_bond_atom_site_label_1
_geom_bond_atom_site_label_2
_geom_bond_distance
_geom_bond_publ_flag
C1 C2 1.390(7) no
C1 C7 1.398(7) no
C1 C69 1.496(7) no
C2 C3 1.398(7) no
C3 C4 1.505(7) no
C3 C5 1.394(7) no
C5 C6 1.377(7) no
C6 C7 1.406(7) no
C6 C10 1.497(6) no
C7 O8 1.381(6) no
O8 C9 1.425(7) no
C10 C11 1.387(7) no
C10 C16 1.395(7) no
C11 C12 1.397(7) no
C12 C13 1.508(7) no
C12 C14 1.381(7) no
C14 C15 1.397(7) no
C15 C16 1.389(7) no
C15 C19 1.498(7) no
C16 O17 1.378(6) no
O17 C18 1.415(7) no
C19 C20 1.397(7) no
C19 C25 1.365(7) no
C20 C21 1.401(7) no
C21 C22 1.509(7) no
C21 C23 1.379(7) no
C23 C24 1.400(7) no
C24 C25 1.392(7) no
C24 C28 1.497(7) no
C25 O26 1.384(6) no
O26 C27 1.436(6) no
C28 C29 1.370(7) no
C28 C34 1.404(7) no
C29 C30 1.384(7) no
C30 C31 1.511(7) no
C30 C32 1.397(7) no
C32 C33 1.385(7) no
C33 C34 1.382(7) no
C33 C37 1.489(7) no
C34 O35 1.389(6) no
O35 C36 1.416(6) no
C37 C38 1.396(7) no
C37 C43 1.390(7) no
C38 C39 1.398(7) no
C39 C40 1.509(7) no
C39 C41 1.397(7) no
C41 C42 1.393(7) no
C42 C43 1.382(7) no
C42 C46 1.496(6) no
C43 O44 1.388(6) no
O44 C45 1.418(6) no
C46 C47 1.383(7) no
C46 C52 1.398(7) no
C47 C48 1.385(7) no
C48 C49 1.495(8) no
C48 C50 1.388(7) no
C50 C51 1.369(7) no
C51 C52 1.393(7) no
C51 C55 1.499(7) no
C52 O53 1.381(6) no
O53 C54 1.430(6) no
C55 C56 1.397(7) no
C55 C61 1.385(7) no
C56 C57 1.381(7) no
C57 C58 1.524(8) no
C57 C59 1.392(7) no
C59 C60 1.384(7) no
C60 C61 1.413(7) no
C60 C64 1.475(7) no
C61 O62 1.376(6) no
O62 C63 1.447(5) no
C64 C65 1.402(7) no
C64 C70 1.402(6) no
C65 C66 1.386(7) no
C66 C67 1.523(7) no
C66 C68 1.401(7) no
C68 C69 1.396(7) no
C69 C70 1.396(7) no
C70 O71 1.381(6) no
O71 C72 1.434(6) no
Cl1 C73 1.741(9) no
Cl2 C73 1.765(9) no
Cl3 C73 1.70(2) no
Cl4 C73 1.73(2) no

loop_
_geom_torsion_atom_site_label_1
_geom_torsion_atom_site_label_2
_geom_torsion_atom_site_label_3
_geom_torsion_atom_site_label_4
_geom_torsion
_geom_torsion_publ_flag
C2 C1 C7 C6 -1.8(7) no
C2 C1 C7 O8 178.5(4) no
C2 C1 C69 C68 -64.2(6) no
C2 C1 C69 C70 114.9(5) no
C7 C1 C69 C68 117.3(5) no
C7 C1 C69 C70 -63.5(7) no
C7 C1 C2 C3 -0.1(7) no
C69 C1 C2 C3 -178.5(5) no
C1 C2 C3 C4 -179.9(5) no
C1 C2 C3 C5 2.0(7) no
C2 C3 C5 C6 -2.2(8) no
C4 C3 C5 C6 179.7(5) no
C3 C5 C6 C7 0.5(7) no
C3 C5 C6 C10 179.6(5) no
C5 C6 C7 C1 1.6(7) no
C5 C6 C7 O8 -178.7(4) no
C5 C6 C10 C11 62.3(7) no
C5 C6 C10 C16 -116.2(6) no
C7 C6 C10 C11 -118.6(5) no
C7 C6 C10 C16 62.9(6) no
C69 C1 C7 C6 176.7(5) no
C1 C7 C6 C10 -177.5(5) no
C69 C1 C7 O8 -3.1(7) no
C1 C7 O8 C9 -83.2(5) no
C10 C6 C7 O8 2.2(7) no
C6 C7 O8 C9 97.1(5) no
C6 C10 C11 C12 179.7(5) no
C6 C10 C16 C15 -179.2(5) no
C6 C10 C16 O17 -1.3(7) no
C11 C10 C16 C15 2.2(7) no
C11 C10 C16 O17 -179.9(4) no
C16 C10 C11 C12 -1.8(7) no
C10 C11 C12 C13 -177.1(5) no
C10 C11 C12 C14 0.1(7) no
C11 C12 C14 C15 1.1(7) no
C13 C12 C14 C15 178.4(5) no
C12 C14 C15 C16 -0.7(8) no
C12 C14 C15 C19 178.8(5) no
C14 C15 C16 C10 -1.0(7) no
C14 C15 C16 O17 -179.0(4) no
C14 C15 C19 C20 -89.8(6) no
C14 C15 C19 C25 90.9(6) no
C16 C15 C19 C20 89.7(6) no
C16 C15 C19 C25 -89.6(6) no
C10 C16 C15 C19 179.5(5) no
C10 C16 O17 C18 78.1(6) no
C19 C15 C16 O17 1.5(7) no
C15 C16 O17 C18 -103.9(5) no
C15 C19 C20 C21 -179.1(5) no
C15 C19 C25 C24 179.5(5) no
C15 C19 C25 O26 -5.8(7) no
C20 C19 C25 C24 0.2(7) no
C20 C19 C25 O26 175.0(4) no
C25 C19 C20 C21 0.2(7) no
C19 C20 C21 C22 178.8(5) no
C19 C20 C21 C23 0.4(7) no
C20 C21 C23 C24 -1.4(8) no
C22 C21 C23 C24 -179.8(5) no
C21 C23 C24 C25 1.9(8) no
C21 C23 C24 C28 -176.9(5) no
C23 C24 C25 C19 -1.3(8) no
C23 C24 C25 O26 -176.0(5) no
C23 C24 C28 C29 102.2(6) no
C23 C24 C28 C34 -78.4(7) no
C25 C24 C28 C29 -76.5(7) no
C25 C24 C28 C34 102.9(6) no
C19 C25 C24 C28 177.5(5) no
C19 C25 O26 C27 97.9(5) no
C28 C24 C25 O26 2.8(7) no
C24 C25 O26 C27 -87.3(5) no
C24 C28 C29 C30 -179.2(5) no
C24 C28 C34 C33 -178.3(5) no
C24 C28 C34 O35 -4.4(7) no
C29 C28 C34 C33 1.1(7) no
C29 C28 C34 O35 175.0(5) no
C34 C28 C29 C30 1.4(8) no
C28 C29 C30 C31 -178.9(5) no
C28 C29 C30 C32 -1.3(8) no
C29 C30 C32 C33 -1.2(8) no
C31 C30 C32 C33 176.4(5) no
C30 C32 C33 C34 3.5(8) no
C30 C32 C33 C37 -170.1(5) no
C32 C33 C34 C28 -3.4(7) no
C32 C33 C34 O35 -177.1(4) no
C32 C33 C37 C38 -66.9(7) no
C32 C33 C37 C43 110.7(6) no
C34 C33 C37 C38 119.8(6) no
C34 C33 C37 C43 -62.6(7) no
C28 C34 C33 C37 169.9(5) no
C28 C34 O35 C36 117.6(5) no
C37 C33 C34 O35 -3.8(7) no
C33 C34 O35 C36 -68.4(6) no
C33 C37 C38 C39 -179.8(5) no
C33 C37 C43 C42 179.4(5) no
C33 C37 C43 O44 -1.5(7) no
C38 C37 C43 C42 -3.0(7) no
C38 C37 C43 O44 176.1(4) no
C43 C37 C38 C39 2.6(7) no
C37 C38 C39 C40 177.0(5) no
C37 C38 C39 C41 -0.7(7) no
C38 C39 C41 C42 -1.0(7) no
C40 C39 C41 C42 -178.6(5) no
C39 C41 C42 C43 0.6(7) no
C39 C41 C42 C46 -176.1(5) no
C41 C42 C43 C37 1.4(7) no
C41 C42 C43 O44 -177.7(4) no
C41 C42 C46 C47 61.3(7) no
C41 C42 C46 C52 -120.4(5) no
C43 C42 C46 C47 -115.4(6) no
C43 C42 C46 C52 63.0(7) no
C37 C43 C42 C46 178.2(5) no
C37 C43 O44 C45 -87.9(5) no
C46 C42 C43 O44 -1.0(7) no
C42 C43 O44 C45 91.3(5) no
C42 C46 C47 C48 175.7(5) no
C42 C46 C52 C51 -175.4(5) no
C42 C46 C52 O53 0.7(7) no
C47 C46 C52 C51 3.0(7) no
C47 C46 C52 O53 179.1(4) no
C52 C46 C47 C48 -2.7(7) no
C46 C47 C48 C49 -179.3(5) no
C46 C47 C48 C50 1.2(8) no
C47 C48 C50 C51 -0.1(8) no
C49 C48 C50 C51 -179.6(5) no
C48 C50 C51 C52 0.4(7) no
C48 C50 C51 C55 177.0(5) no
C50 C51 C52 C46 -1.9(7) no
C50 C51 C52 O53 -178.1(4) no
C50 C51 C55 C56 -92.3(6) no
C50 C51 C55 C61 86.9(6) no
C52 C51 C55 C56 84.2(6) no
C52 C51 C55 C61 -96.5(6) no
C46 C52 C51 C55 -178.6(5) no
C46 C52 O53 C54 79.9(6) no
C55 C51 C52 O53 5.3(7) no
C51 C52 O53 C54 -104.0(5) no
C51 C55 C56 C57 178.7(5) no
C51 C55 C61 C60 -178.1(5) no
C51 C55 C61 O62 -2.7(7) no
C56 C55 C61 C60 1.1(7) no
C56 C55 C61 O62 176.5(4) no
C61 C55 C56 C57 -0.6(8) no
C55 C56 C57 C58 179.0(5) no
C55 C56 C57 C59 -0.4(8) no
C56 C57 C59 C60 0.9(8) no
C58 C57 C59 C60 -178.5(5) no
C57 C59 C60 C61 -0.4(8) no
C57 C59 C60 C64 -177.6(5) no
C59 C60 C61 C55 -0.6(7) no
C59 C60 C61 O62 -176.1(4) no
C59 C60 C64 C65 85.7(6) no
C59 C60 C64 C70 -95.9(6) no
C61 C60 C64 C65 -91.5(6) no
C61 C60 C64 C70 87.0(6) no
C55 C61 C60 C64 176.6(5) no
C55 C61 O62 C63 89.2(5) no
C64 C60 C61 O62 1.1(7) no
C60 C61 O62 C63 -95.3(5) no
C60 C64 C65 C66 176.9(5) no
C60 C64 C70 C69 -176.8(5) no
C60 C64 C70 O71 2.7(7) no
C65 C64 C70 C69 1.7(7) no
C65 C64 C70 O71 -178.9(4) no
C70 C64 C65 C66 -1.6(7) no
C64 C65 C66 C67 -178.2(5) no
C64 C65 C66 C68 0.2(7) no
C65 C66 C68 C69 1.2(7) no
C67 C66 C68 C69 179.6(5) no
C66 C68 C69 C1 178.0(5) no
C66 C68 C69 C70 -1.2(7) no
C1 C69 C70 C64 -179.5(5) no
C1 C69 C70 O71 1.1(7) no
C68 C69 C70 C64 -0.3(7) no
C68 C69 C70 O71 -179.8(4) no
C64 C70 O71 C72 97.7(5) no
C69 C70 O71 C72 -82.8(5) no
